data_8102266
loop_
_publ_author_name
'Santiago Herrero'
'Reyes Jim\'enez-Aparicio'
'M. Rosario Torres'
'Francisco A. Urbanos'

_publ_section_title
;
 Crystal structure of
 chlorido-bis(N,N'-diphenyl-formamidinato)-N,N'-diphenylformamidinoruthenium(III),
 RuCl(PhNCHNPh)2(PhNCHNHPh)
;
_journal_issue 3
_journal_name_full 'Zeitschrift f\"ur Kristallographie - New Crystal Structures'
_journal_page_first 219
_journal_volume 223
_journal_year 2008
_chemical_formula_sum 'C39 H34 Cl N6 Ru'
_chemical_formula_weight 723.24
_space_group_IT_number 2
_symmetry_cell_setting triclinic
_symmetry_space_group_name_Hall '-P 1'
_symmetry_space_group_name_H-M 'P -1'
_atom_sites_solution_hydrogens geom
_atom_sites_solution_primary direct
_atom_sites_solution_secondary difmap
_audit_creation_method SHELXL-97
_cell_angle_alpha 75.1600(10)
_cell_angle_beta 77.1830(10)
_cell_angle_gamma 83.245(2)
_cell_formula_units_Z 2
_cell_length_a 9.9316(7)
_cell_length_b 10.2700(7)
_cell_length_c 18.2178(14)
_cell_measurement_temperature 296(2)
_cell_volume 1747.8(2)
_computing_cell_refinement 'Bruker SMART'
_computing_data_collection 'Bruker SMART'
_computing_data_reduction 'Bruker SHELXTL'
_computing_molecular_graphics 'Bruker SHELXTL'
_computing_publication_material 'Bruker SHELXTL'
_computing_structure_refinement 'SHELXL-97 (Sheldrick, 1997)'
_computing_structure_solution 'SHELXS-97 (Sheldrick, 1990)'
_diffrn_ambient_temperature 296(2)
_diffrn_measured_fraction_theta_full 0.987
_diffrn_measured_fraction_theta_max 0.987
_diffrn_measurement_device_type 'CCD area detector'
_diffrn_measurement_method 'phi and omega scans'
_diffrn_radiation_monochromator graphite
_diffrn_radiation_source 'fine-focus sealed tube'
_diffrn_radiation_type MoK\a
_diffrn_radiation_wavelength 0.71073
_diffrn_reflns_av_R_equivalents 0.0322
_diffrn_reflns_av_sigmaI/netI 0.0764
_diffrn_reflns_limit_h_max 11
_diffrn_reflns_limit_h_min -11
_diffrn_reflns_limit_k_max 10
_diffrn_reflns_limit_k_min -12
_diffrn_reflns_limit_l_max 21
_diffrn_reflns_limit_l_min -21
_diffrn_reflns_number 9186
_diffrn_reflns_theta_full 25.00
_diffrn_reflns_theta_max 25.00
_diffrn_reflns_theta_min 1.18
_exptl_absorpt_coefficient_mu 0.561
_exptl_absorpt_correction_type none
_exptl_crystal_colour green
_exptl_crystal_density_diffrn 1.374
_exptl_crystal_density_method 'not measured'
_exptl_crystal_description needle
_exptl_crystal_F_000 742
_exptl_crystal_size_max 0.28
_exptl_crystal_size_mid 0.10
_exptl_crystal_size_min 0.10
_refine_diff_density_max 0.412
_refine_diff_density_min -0.390
_refine_diff_density_rms 0.058
_refine_ls_extinction_method none
_refine_ls_goodness_of_fit_ref 0.905
_refine_ls_hydrogen_treatment constr
_refine_ls_matrix_type full
_refine_ls_number_parameters 424
_refine_ls_number_reflns 6072
_refine_ls_number_restraints 0
_refine_ls_restrained_S_all 0.905
_refine_ls_R_factor_all 0.0686
_refine_ls_R_factor_gt 0.0429
_refine_ls_shift/su_max 0.001
_refine_ls_shift/su_mean 0.000
_refine_ls_structure_factor_coef Fsqd
_refine_ls_weighting_details 'calc w=1/[\s^2^(Fo^2^)+(0.0205P)^2^+0.0000P] where P=(Fo^2^+2Fc^2^)/3'
_refine_ls_weighting_scheme calc
_refine_ls_wR_factor_gt 0.0659
_refine_ls_wR_factor_ref 0.0731
_reflns_number_gt 4094
_reflns_number_total 6072
_reflns_threshold_expression >2sigma(I)
_cod_data_source_file 1267-2234.cff
_cod_data_source_block C39H34ClN6Ru
_cod_depositor_comments
;
The following automatic conversions were performed:
'_symmetry_cell_setting' value 'Triclinic' changed to 'triclinic'
according to '/home/saulius/struct/CIF-dictionaries/cif_core.dic'
dictionary named 'cif_core.dic' version 2.4.1 from 2010-06-29.

Automatic conversion script
Id: cif_fix_enum 1555 2011-01-17 13:19:09Z saulius 
;
_cod_original_sg_symbol_H-M P-1
_cod_database_code 8102266

loop_
_symmetry_equiv_pos_as_xyz
'x, y, z'
'-x, -y, -z'

loop_
_atom_site_label
_atom_site_type_symbol
_atom_site_fract_x
_atom_site_fract_y
_atom_site_fract_z
_atom_site_U_iso_or_equiv
_atom_site_adp_type
_atom_site_occupancy
_atom_site_symmetry_multiplicity
_atom_site_calc_flag
_atom_site_refinement_flags
_atom_site_disorder_assembly
_atom_site_disorder_group
Ru1 Ru 0.55698(3) 0.95469(3) 0.737330(18) 0.04834(11) Uani 1 1 d . . .
Cl1 Cl 0.46948(9) 1.09552(9) 0.63064(5) 0.0644(3) Uani 1 1 d . . .
N1 N 0.6409(3) 0.8796(3) 0.83363(16) 0.0509(8) Uani 1 1 d . . .
N2 N 0.5145(3) 1.0680(3) 0.82160(17) 0.0505(8) Uani 1 1 d . . .
N3 N 0.7510(3) 1.0093(3) 0.68347(17) 0.0534(8) Uani 1 1 d . . .
N4 N 0.6675(3) 0.8410(3) 0.66079(17) 0.0558(8) Uani 1 1 d . . .
N5 N 0.3685(3) 0.8633(3) 0.78813(18) 0.0515(8) Uani 1 1 d . . .
N6 N 0.3133(3) 0.8294(3) 0.67766(18) 0.0576(8) Uani 1 1 d . . .
H6A H 0.3842 0.8725 0.6508 0.069 Uiso 1 1 calc R . .
C1 C 0.5937(4) 0.9846(4) 0.8643(2) 0.0567(10) Uani 1 1 d . . .
H1 H 0.6137 0.9972 0.9094 0.068 Uiso 1 1 calc R . .
C2 C 0.7757(4) 0.9148(4) 0.6436(2) 0.0574(10) Uani 1 1 d . . .
H2 H 0.8572 0.9023 0.6087 0.069 Uiso 1 1 calc R . .
C3 C 0.2892(4) 0.8189(3) 0.7527(2) 0.0531(10) Uani 1 1 d . . .
H3 H 0.2104 0.7769 0.7827 0.064 Uiso 1 1 calc R . .
C4 C 0.3157(4) 0.8473(4) 0.8700(2) 0.0558(10) Uani 1 1 d . . .
C5 C 0.2260(4) 0.9445(5) 0.8966(3) 0.0827(14) Uani 1 1 d . . .
H5 H 0.1971 1.0203 0.8618 0.099 Uiso 1 1 calc R . .
C6 C 0.1785(6) 0.9294(7) 0.9755(4) 0.117(2) Uani 1 1 d . . .
H6 H 0.1191 0.9963 0.9938 0.140 Uiso 1 1 calc R . .
C7 C 0.2181(7) 0.8171(9) 1.0266(4) 0.131(3) Uani 1 1 d . . .
H7 H 0.1851 0.8069 1.0796 0.157 Uiso 1 1 calc R . .
C8 C 0.3056(6) 0.7206(6) 1.0000(3) 0.1120(19) Uani 1 1 d . . .
H8 H 0.3312 0.6436 1.0351 0.134 Uiso 1 1 calc R . .
C9 C 0.3577(4) 0.7345(4) 0.9214(3) 0.0754(12) Uani 1 1 d . . .
H9 H 0.4199 0.6689 0.9038 0.090 Uiso 1 1 calc R . .
C10 C 0.2361(4) 0.7781(3) 0.6356(2) 0.0503(9) Uani 1 1 d . . .
C11 C 0.1216(4) 0.7058(4) 0.6703(2) 0.0614(11) Uani 1 1 d . . .
H11 H 0.0916 0.6872 0.7238 0.074 Uiso 1 1 calc R . .
C12 C 0.0510(4) 0.6608(4) 0.6248(3) 0.0725(12) Uani 1 1 d . . .
H12 H -0.0262 0.6110 0.6479 0.087 Uiso 1 1 calc R . .
C13 C 0.0942(5) 0.6892(4) 0.5459(3) 0.0782(14) Uani 1 1 d . . .
H13 H 0.0455 0.6602 0.5156 0.094 Uiso 1 1 calc R . .
C14 C 0.2091(5) 0.7602(4) 0.5118(3) 0.0763(13) Uani 1 1 d . . .
H14 H 0.2393 0.7784 0.4583 0.092 Uiso 1 1 calc R . .
C15 C 0.2804(4) 0.8051(4) 0.5567(2) 0.0673(11) Uani 1 1 d . . .
H15 H 0.3584 0.8536 0.5334 0.081 Uiso 1 1 calc R . .
C16 C 0.4452(4) 1.1875(4) 0.8381(2) 0.0565(10) Uani 1 1 d . . .
C17 C 0.4400(5) 1.2249(4) 0.9057(3) 0.0852(14) Uani 1 1 d . . .
H17 H 0.4829 1.1687 0.9439 0.102 Uiso 1 1 calc R . .
C18 C 0.3717(5) 1.3451(5) 0.9179(3) 0.1042(18) Uani 1 1 d . . .
H18 H 0.3708 1.3694 0.9638 0.125 Uiso 1 1 calc R . .
C19 C 0.3064(5) 1.4281(5) 0.8644(4) 0.1009(18) Uani 1 1 d . . .
H19 H 0.2610 1.5091 0.8728 0.121 Uiso 1 1 calc R . .
C20 C 0.3090(5) 1.3900(5) 0.7982(3) 0.1038(18) Uani 1 1 d . . .
H20 H 0.2640 1.4459 0.7609 0.125 Uiso 1 1 calc R . .
C21 C 0.3765(4) 1.2702(4) 0.7844(3) 0.0803(14) Uani 1 1 d . . .
H21 H 0.3753 1.2459 0.7388 0.096 Uiso 1 1 calc R . .
C22 C 0.7458(4) 0.7838(4) 0.8559(2) 0.0533(10) Uani 1 1 d . . .
C23 C 0.8418(4) 0.8066(4) 0.8948(2) 0.0766(13) Uani 1 1 d . . .
H23 H 0.8405 0.8903 0.9059 0.092 Uiso 1 1 calc R . .
C24 C 0.9401(5) 0.7059(5) 0.9176(3) 0.0898(15) Uani 1 1 d . . .
H24 H 1.0019 0.7211 0.9457 0.108 Uiso 1 1 calc R . .
C25 C 0.9467(5) 0.5852(5) 0.8993(3) 0.0870(14) Uani 1 1 d . . .
H25 H 1.0118 0.5173 0.9155 0.104 Uiso 1 1 calc R . .
C26 C 0.8580(5) 0.5634(4) 0.8570(3) 0.0815(13) Uani 1 1 d . . .
H26 H 0.8649 0.4818 0.8427 0.098 Uiso 1 1 calc R . .
C27 C 0.7579(4) 0.6623(4) 0.8354(2) 0.0662(11) Uani 1 1 d . . .
H27 H 0.6978 0.6466 0.8065 0.079 Uiso 1 1 calc R . .
C28 C 0.8459(4) 1.0945(4) 0.6897(2) 0.0531(10) Uani 1 1 d . . .
C29 C 0.7968(4) 1.2158(4) 0.7066(2) 0.0694(12) Uani 1 1 d . . .
H29 H 0.7022 1.2390 0.7137 0.083 Uiso 1 1 calc R . .
C30 C 0.8850(5) 1.3042(5) 0.7132(3) 0.0954(16) Uani 1 1 d . . .
H30 H 0.8503 1.3867 0.7243 0.115 Uiso 1 1 calc R . .
C31 C 1.0237(5) 1.2700(5) 0.7034(3) 0.1117(19) Uani 1 1 d . . .
H31 H 1.0839 1.3292 0.7078 0.134 Uiso 1 1 calc R . .
C32 C 1.0739(4) 1.1487(5) 0.6870(3) 0.1078(18) Uani 1 1 d . . .
H32 H 1.1684 1.1254 0.6804 0.129 Uiso 1 1 calc R . .
C33 C 0.9854(4) 1.0611(4) 0.6803(3) 0.0821(14) Uani 1 1 d . . .
H33 H 1.0203 0.9787 0.6692 0.099 Uiso 1 1 calc R . .
C34 C 0.6575(4) 0.7432(4) 0.6203(3) 0.0555(10) Uani 1 1 d . . .
C35 C 0.5866(4) 0.6304(4) 0.6598(3) 0.0715(12) Uani 1 1 d . . .
H35 H 0.5456 0.6199 0.7119 0.086 Uiso 1 1 calc R . .
C36 C 0.5768(5) 0.5324(5) 0.6214(3) 0.0917(16) Uani 1 1 d . . .
H36 H 0.5303 0.4555 0.6483 0.110 Uiso 1 1 calc R . .
C37 C 0.6347(6) 0.5476(6) 0.5445(4) 0.103(2) Uani 1 1 d . . .
H37 H 0.6269 0.4816 0.5193 0.124 Uiso 1 1 calc R . .
C38 C 0.7036(5) 0.6595(6) 0.5050(3) 0.1009(17) Uani 1 1 d . . .
H38 H 0.7433 0.6695 0.4527 0.121 Uiso 1 1 calc R . .
C39 C 0.7151(4) 0.7590(4) 0.5421(3) 0.0776(13) Uani 1 1 d . . .
H39 H 0.7611 0.8360 0.5146 0.093 Uiso 1 1 calc R . .

loop_
_atom_site_aniso_label
_atom_site_aniso_U_11
_atom_site_aniso_U_22
_atom_site_aniso_U_33
_atom_site_aniso_U_23
_atom_site_aniso_U_13
_atom_site_aniso_U_12
Ru1 0.04159(18) 0.0527(2) 0.0536(2) -0.01268(14) -0.01434(15) -0.00466(13)
Cl1 0.0548(6) 0.0745(7) 0.0591(7) 0.0001(5) -0.0180(5) -0.0081(5)
N1 0.0470(19) 0.0516(19) 0.058(2) -0.0123(16) -0.0208(16) -0.0014(15)
N2 0.0443(18) 0.0498(19) 0.059(2) -0.0124(16) -0.0145(16) -0.0045(15)
N3 0.0385(18) 0.057(2) 0.069(2) -0.0221(17) -0.0088(16) -0.0063(15)
N4 0.051(2) 0.058(2) 0.065(2) -0.0205(17) -0.0169(17) -0.0055(16)
N5 0.0453(18) 0.057(2) 0.056(2) -0.0146(16) -0.0143(17) -0.0108(15)
N6 0.0478(19) 0.076(2) 0.051(2) -0.0135(17) -0.0094(17) -0.0167(16)
C1 0.053(2) 0.064(3) 0.059(3) -0.021(2) -0.012(2) -0.011(2)
C2 0.045(2) 0.069(3) 0.058(3) -0.019(2) -0.011(2) 0.003(2)
C3 0.046(2) 0.057(2) 0.053(3) -0.009(2) -0.006(2) -0.0062(18)
C4 0.045(2) 0.073(3) 0.054(3) -0.021(2) -0.004(2) -0.020(2)
C5 0.066(3) 0.100(4) 0.086(4) -0.042(3) 0.007(3) -0.018(3)
C6 0.092(4) 0.158(6) 0.118(6) -0.088(5) 0.023(4) -0.042(4)
C7 0.120(6) 0.218(9) 0.072(5) -0.059(5) 0.014(4) -0.086(6)
C8 0.119(5) 0.149(6) 0.067(4) -0.009(4) -0.015(4) -0.054(4)
C9 0.076(3) 0.092(3) 0.057(3) -0.008(3) -0.017(3) -0.018(3)
C10 0.045(2) 0.053(2) 0.058(3) -0.017(2) -0.016(2) -0.0021(18)
C11 0.062(3) 0.062(3) 0.065(3) -0.012(2) -0.020(2) -0.014(2)
C12 0.059(3) 0.066(3) 0.100(4) -0.024(3) -0.025(3) -0.011(2)
C13 0.080(4) 0.080(3) 0.094(4) -0.036(3) -0.044(3) 0.002(3)
C14 0.084(3) 0.091(3) 0.063(3) -0.027(3) -0.023(3) -0.003(3)
C15 0.068(3) 0.079(3) 0.061(3) -0.022(2) -0.013(2) -0.013(2)
C16 0.044(2) 0.059(3) 0.070(3) -0.023(2) -0.008(2) -0.007(2)
C17 0.099(4) 0.078(3) 0.085(4) -0.037(3) -0.024(3) 0.015(3)
C18 0.106(4) 0.100(4) 0.123(5) -0.070(4) -0.019(4) 0.016(3)
C19 0.070(3) 0.086(4) 0.163(6) -0.065(4) -0.030(4) 0.019(3)
C20 0.098(4) 0.074(4) 0.156(6) -0.038(3) -0.063(4) 0.026(3)
C21 0.083(3) 0.069(3) 0.103(4) -0.037(3) -0.041(3) 0.018(3)
C22 0.047(2) 0.053(2) 0.060(3) -0.009(2) -0.016(2) -0.0028(19)
C23 0.074(3) 0.073(3) 0.092(4) -0.017(2) -0.042(3) 0.000(2)
C24 0.069(3) 0.109(4) 0.098(4) -0.017(3) -0.047(3) 0.007(3)
C25 0.065(3) 0.084(4) 0.090(4) 0.006(3) -0.014(3) 0.018(3)
C26 0.084(3) 0.071(3) 0.081(4) -0.013(3) -0.013(3) 0.014(3)
C27 0.067(3) 0.069(3) 0.066(3) -0.017(2) -0.024(2) 0.005(2)
C28 0.041(2) 0.054(3) 0.067(3) -0.013(2) -0.016(2) -0.0055(19)
C29 0.048(2) 0.073(3) 0.094(4) -0.032(3) -0.009(2) -0.010(2)
C30 0.069(3) 0.085(4) 0.145(5) -0.052(3) -0.012(3) -0.018(3)
C31 0.079(4) 0.096(4) 0.179(6) -0.042(4) -0.042(4) -0.031(3)
C32 0.045(3) 0.089(4) 0.192(6) -0.023(4) -0.039(3) -0.010(3)
C33 0.053(3) 0.063(3) 0.131(4) -0.016(3) -0.027(3) -0.006(2)
C34 0.053(3) 0.055(3) 0.065(3) -0.022(2) -0.020(2) 0.007(2)
C35 0.076(3) 0.065(3) 0.079(3) -0.021(3) -0.020(3) -0.010(2)
C36 0.092(4) 0.074(3) 0.121(5) -0.027(3) -0.041(4) -0.009(3)
C37 0.109(5) 0.095(4) 0.140(6) -0.068(4) -0.058(4) 0.013(3)
C38 0.101(4) 0.129(5) 0.094(4) -0.068(4) -0.028(3) 0.016(4)
C39 0.083(3) 0.076(3) 0.084(4) -0.030(3) -0.029(3) -0.002(2)

loop_
_atom_type_symbol
_atom_type_description
_atom_type_scat_dispersion_real
_atom_type_scat_dispersion_imag
_atom_type_scat_source
C C 0.0033 0.0016 'International Tables Vol C Tables 4.2.6.8 and 6.1.1.4'
H H 0.0000 0.0000 'International Tables Vol C Tables 4.2.6.8 and 6.1.1.4'
N N 0.0061 0.0033 'International Tables Vol C Tables 4.2.6.8 and 6.1.1.4'
Cl Cl 0.1484 0.1585 'International Tables Vol C Tables 4.2.6.8 and 6.1.1.4'
Ru Ru -1.2594 0.8363 'International Tables Vol C Tables 4.2.6.8 and 6.1.1.4'

loop_
_geom_angle_atom_site_label_1
_geom_angle_atom_site_label_2
_geom_angle_atom_site_label_3
_geom_angle
_geom_angle_site_symmetry_1
_geom_angle_site_symmetry_3
_geom_angle_publ_flag
N3 Ru1 N1 85.20(11) . . ?
N3 Ru1 N4 63.47(11) . . ?
N1 Ru1 N4 102.52(11) . . ?
N3 Ru1 N2 100.20(11) . . ?
N1 Ru1 N2 63.12(11) . . ?
N4 Ru1 N2 160.19(11) . . ?
N3 Ru1 N5 169.34(11) . . ?
N1 Ru1 N5 93.97(11) . . ?
N4 Ru1 N5 106.51(12) . . ?
N2 Ru1 N5 88.83(11) . . ?
N3 Ru1 Cl1 89.65(8) . . ?
N1 Ru1 Cl1 165.36(8) . . ?
N4 Ru1 Cl1 87.30(8) . . ?
N2 Ru1 Cl1 104.53(8) . . ?
N5 Ru1 Cl1 93.58(8) . . ?
N3 Ru1 C2 31.72(10) . . ?
N1 Ru1 C2 94.74(11) . . ?
N4 Ru1 C2 31.75(10) . . ?
N2 Ru1 C2 131.14(11) . . ?
N5 Ru1 C2 138.18(12) . . ?
Cl1 Ru1 C2 87.94(8) . . ?
N3 Ru1 C1 91.54(12) . . ?
N1 Ru1 C1 31.76(10) . . ?
N4 Ru1 C1 132.35(11) . . ?
N2 Ru1 C1 31.44(10) . . ?
N5 Ru1 C1 93.32(11) . . ?
Cl1 Ru1 C1 135.12(9) . . ?
C2 Ru1 C1 114.50(11) . . ?
C1 N1 C22 125.4(3) . . ?
C1 N1 Ru1 94.3(2) . . ?
C22 N1 Ru1 137.4(2) . . ?
C1 N2 C16 125.2(3) . . ?
C1 N2 Ru1 92.2(2) . . ?
C16 N2 Ru1 142.5(2) . . ?
C2 N3 C28 127.1(3) . . ?
C2 N3 Ru1 94.6(2) . . ?
C28 N3 Ru1 137.5(2) . . ?
C2 N4 C34 122.5(3) . . ?
C2 N4 Ru1 92.0(2) . . ?
C34 N4 Ru1 144.5(3) . . ?
C3 N5 C4 114.0(3) . . ?
C3 N5 Ru1 126.7(3) . . ?
C4 N5 Ru1 119.3(2) . . ?
C3 N6 C10 127.6(3) . . ?
C3 N6 H6A 116.2 . . ?
C10 N6 H6A 116.2 . . ?
N2 C1 N1 110.1(3) . . ?
N2 C1 Ru1 56.32(18) . . ?
N1 C1 Ru1 53.96(17) . . ?
N2 C1 H1 125.0 . . ?
N1 C1 H1 125.0 . . ?
Ru1 C1 H1 175.9 . . ?
N3 C2 N4 110.0(3) . . ?
N3 C2 Ru1 53.70(19) . . ?
N4 C2 Ru1 56.3(2) . . ?
N3 C2 H2 125.0 . . ?
N4 C2 H2 125.0 . . ?
Ru1 C2 H2 178.6 . . ?
N5 C3 N6 124.4(4) . . ?
N5 C3 H3 117.8 . . ?
N6 C3 H3 117.8 . . ?
C5 C4 C9 120.2(4) . . ?
C5 C4 N5 120.2(4) . . ?
C9 C4 N5 119.6(4) . . ?
C4 C5 C6 119.6(5) . . ?
C4 C5 H5 120.2 . . ?
C6 C5 H5 120.2 . . ?
C7 C6 C5 120.4(6) . . ?
C7 C6 H6 119.8 . . ?
C5 C6 H6 119.8 . . ?
C8 C7 C6 119.8(7) . . ?
C8 C7 H7 120.1 . . ?
C6 C7 H7 120.1 . . ?
C7 C8 C9 121.2(6) . . ?
C7 C8 H8 119.4 . . ?
C9 C8 H8 119.4 . . ?
C4 C9 C8 118.8(5) . . ?
C4 C9 H9 120.6 . . ?
C8 C9 H9 120.6 . . ?
C15 C10 C11 120.2(3) . . ?
C15 C10 N6 116.7(3) . . ?
C11 C10 N6 123.1(4) . . ?
C10 C11 C12 119.4(4) . . ?
C10 C11 H11 120.3 . . ?
C12 C11 H11 120.3 . . ?
C13 C12 C11 120.4(4) . . ?
C13 C12 H12 119.8 . . ?
C11 C12 H12 119.8 . . ?
C14 C13 C12 119.9(4) . . ?
C14 C13 H13 120.1 . . ?
C12 C13 H13 120.1 . . ?
C13 C14 C15 120.1(4) . . ?
C13 C14 H14 119.9 . . ?
C15 C14 H14 119.9 . . ?
C10 C15 C14 120.0(4) . . ?
C10 C15 H15 120.0 . . ?
C14 C15 H15 120.0 . . ?
C21 C16 C17 118.1(4) . . ?
C21 C16 N2 118.3(4) . . ?
C17 C16 N2 123.6(4) . . ?
C16 C17 C18 120.7(4) . . ?
C16 C17 H17 119.6 . . ?
C18 C17 H17 119.6 . . ?
C19 C18 C17 121.3(5) . . ?
C19 C18 H18 119.3 . . ?
C17 C18 H18 119.3 . . ?
C20 C19 C18 118.1(5) . . ?
C20 C19 H19 121.0 . . ?
C18 C19 H19 121.0 . . ?
C19 C20 C21 121.9(5) . . ?
C19 C20 H20 119.0 . . ?
C21 C20 H20 119.0 . . ?
C16 C21 C20 119.9(4) . . ?
C16 C21 H21 120.1 . . ?
C20 C21 H21 120.1 . . ?
C23 C22 N1 123.4(3) . . ?
C23 C22 C27 117.8(3) . . ?
N1 C22 C27 118.7(3) . . ?
C22 C23 C24 120.6(4) . . ?
C22 C23 H23 119.7 . . ?
C24 C23 H23 119.7 . . ?
C25 C24 C23 120.3(4) . . ?
C25 C24 H24 119.8 . . ?
C23 C24 H24 119.8 . . ?
C24 C25 C26 120.0(4) . . ?
C24 C25 H25 120.0 . . ?
C26 C25 H25 120.0 . . ?
C25 C26 C27 120.0(4) . . ?
C25 C26 H26 120.0 . . ?
C27 C26 H26 120.0 . . ?
C22 C27 C26 121.1(4) . . ?
C22 C27 H27 119.5 . . ?
C26 C27 H27 119.5 . . ?
C29 C28 N3 118.4(3) . . ?
C29 C28 C33 118.7(4) . . ?
N3 C28 C33 122.9(3) . . ?
C28 C29 C30 121.2(4) . . ?
C28 C29 H29 119.4 . . ?
C30 C29 H29 119.4 . . ?
C31 C30 C29 119.6(4) . . ?
C31 C30 H30 120.2 . . ?
C29 C30 H30 120.2 . . ?
C30 C31 C32 119.9(4) . . ?
C30 C31 H31 120.1 . . ?
C32 C31 H31 120.1 . . ?
C33 C32 C31 120.3(4) . . ?
C33 C32 H32 119.9 . . ?
C31 C32 H32 119.9 . . ?
C28 C33 C32 120.4(4) . . ?
C28 C33 H33 119.8 . . ?
C32 C33 H33 119.8 . . ?
C35 C34 C39 119.4(4) . . ?
C35 C34 N4 118.7(4) . . ?
C39 C34 N4 121.9(4) . . ?
C34 C35 C36 119.7(5) . . ?
C34 C35 H35 120.2 . . ?
C36 C35 H35 120.2 . . ?
C37 C36 C35 120.8(5) . . ?
C37 C36 H36 119.6 . . ?
C35 C36 H36 119.6 . . ?
C36 C37 C38 119.9(5) . . ?
C36 C37 H37 120.1 . . ?
C38 C37 H37 120.1 . . ?
C37 C38 C39 120.5(5) . . ?
C37 C38 H38 119.7 . . ?
C39 C38 H38 119.7 . . ?
C34 C39 C38 119.7(5) . . ?
C34 C39 H39 120.1 . . ?
C38 C39 H39 120.1 . . ?

loop_
_geom_bond_atom_site_label_1
_geom_bond_atom_site_label_2
_geom_bond_distance
_geom_bond_site_symmetry_2
_geom_bond_publ_flag
Ru1 N3 2.030(3) . ?
Ru1 N1 2.043(3) . ?
Ru1 N4 2.089(3) . ?
Ru1 N2 2.098(3) . ?
Ru1 N5 2.108(3) . ?
Ru1 Cl1 2.3746(9) . ?
Ru1 C2 2.511(4) . ?
Ru1 C1 2.519(4) . ?
N1 C1 1.330(4) . ?
N1 C22 1.400(4) . ?
N2 C1 1.315(4) . ?
N2 C16 1.404(4) . ?
N3 C2 1.325(4) . ?
N3 C28 1.400(4) . ?
N4 C2 1.322(4) . ?
N4 C34 1.413(4) . ?
N5 C3 1.306(4) . ?
N5 C4 1.439(4) . ?
N6 C3 1.313(4) . ?
N6 C10 1.420(4) . ?
N6 H6A 0.8600 . ?
C1 H1 0.9300 . ?
C2 H2 0.9300 . ?
C3 H3 0.9300 . ?
C4 C5 1.369(5) . ?
C4 C9 1.378(5) . ?
C5 C6 1.385(7) . ?
C5 H5 0.9300 . ?
C6 C7 1.362(8) . ?
C6 H6 0.9300 . ?
C7 C8 1.352(7) . ?
C7 H7 0.9300 . ?
C8 C9 1.387(6) . ?
C8 H8 0.9300 . ?
C9 H9 0.9300 . ?
C10 C15 1.371(5) . ?
C10 C11 1.372(5) . ?
C11 C12 1.387(4) . ?
C11 H11 0.9300 . ?
C12 C13 1.369(5) . ?
C12 H12 0.9300 . ?
C13 C14 1.367(6) . ?
C13 H13 0.9300 . ?
C14 C15 1.382(5) . ?
C14 H14 0.9300 . ?
C15 H15 0.9300 . ?
C16 C21 1.371(5) . ?
C16 C17 1.370(5) . ?
C17 C18 1.382(5) . ?
C17 H17 0.9300 . ?
C18 C19 1.350(6) . ?
C18 H18 0.9300 . ?
C19 C20 1.355(6) . ?
C19 H19 0.9300 . ?
C20 C21 1.384(5) . ?
C20 H20 0.9300 . ?
C21 H21 0.9300 . ?
C22 C23 1.381(4) . ?
C22 C27 1.376(4) . ?
C23 C24 1.385(5) . ?
C23 H23 0.9300 . ?
C24 C25 1.355(5) . ?
C24 H24 0.9300 . ?
C25 C26 1.362(5) . ?
C25 H25 0.9300 . ?
C26 C27 1.381(5) . ?
C26 H26 0.9300 . ?
C27 H27 0.9300 . ?
C28 C29 1.368(4) . ?
C28 C33 1.371(5) . ?
C29 C30 1.377(5) . ?
C29 H29 0.9300 . ?
C30 C31 1.364(6) . ?
C30 H30 0.9300 . ?
C31 C32 1.367(6) . ?
C31 H31 0.9300 . ?
C32 C33 1.374(5) . ?
C32 H32 0.9300 . ?
C33 H33 0.9300 . ?
C34 C35 1.377(5) . ?
C34 C39 1.388(5) . ?
C35 C36 1.388(5) . ?
C35 H35 0.9300 . ?
C36 C37 1.367(7) . ?
C36 H36 0.9300 . ?
C37 C38 1.361(7) . ?
C37 H37 0.9300 . ?
C38 C39 1.389(5) . ?
C38 H38 0.9300 . ?
C39 H39 0.9300 . ?

loop_
_geom_hbond_atom_site_label_D
_geom_hbond_atom_site_label_H
_geom_hbond_atom_site_label_A
_geom_hbond_distance_DH
_geom_hbond_distance_HA
_geom_hbond_distance_DA
_geom_hbond_angle_DHA
_geom_hbond_site_symmetry_A
N6 H6A Cl1 0.86 2.45 3.133(3) 137.2 .

loop_
_geom_torsion_atom_site_label_1
_geom_torsion_atom_site_label_2
_geom_torsion_atom_site_label_3
_geom_torsion_atom_site_label_4
_geom_torsion
_geom_torsion_site_symmetry_1
_geom_torsion_site_symmetry_2
_geom_torsion_site_symmetry_3
_geom_torsion_site_symmetry_4
_geom_torsion_publ_flag
N3 Ru1 N1 C1 100.8(2) . . . . ?
N4 Ru1 N1 C1 162.2(2) . . . . ?
N2 Ru1 N1 C1 -3.2(2) . . . . ?
N5 Ru1 N1 C1 -89.9(2) . . . . ?
Cl1 Ru1 N1 C1 31.0(5) . . . . ?
C2 Ru1 N1 C1 131.0(2) . . . . ?
N3 Ru1 N1 C22 -59.3(3) . . . . ?
N4 Ru1 N1 C22 2.2(4) . . . . ?
N2 Ru1 N1 C22 -163.3(4) . . . . ?
N5 Ru1 N1 C22 110.1(3) . . . . ?
Cl1 Ru1 N1 C22 -129.0(3) . . . . ?
C2 Ru1 N1 C22 -29.0(3) . . . . ?
C1 Ru1 N1 C22 -160.0(5) . . . . ?
N3 Ru1 N2 C1 -76.0(2) . . . . ?
N1 Ru1 N2 C1 3.3(2) . . . . ?
N4 Ru1 N2 C1 -43.1(4) . . . . ?
N5 Ru1 N2 C1 98.3(2) . . . . ?
Cl1 Ru1 N2 C1 -168.29(19) . . . . ?
C2 Ru1 N2 C1 -68.1(3) . . . . ?
N3 Ru1 N2 C16 99.7(4) . . . . ?
N1 Ru1 N2 C16 179.0(4) . . . . ?
N4 Ru1 N2 C16 132.6(4) . . . . ?
N5 Ru1 N2 C16 -86.0(4) . . . . ?
Cl1 Ru1 N2 C16 7.4(4) . . . . ?
C2 Ru1 N2 C16 107.6(4) . . . . ?
C1 Ru1 N2 C16 175.7(5) . . . . ?
N1 Ru1 N3 C2 107.1(2) . . . . ?
N4 Ru1 N3 C2 0.5(2) . . . . ?
N2 Ru1 N3 C2 168.6(2) . . . . ?
N5 Ru1 N3 C2 21.1(7) . . . . ?
Cl1 Ru1 N3 C2 -86.7(2) . . . . ?
C1 Ru1 N3 C2 138.2(2) . . . . ?
N1 Ru1 N3 C28 -62.3(3) . . . . ?
N4 Ru1 N3 C28 -168.9(4) . . . . ?
N2 Ru1 N3 C28 -0.8(3) . . . . ?
N5 Ru1 N3 C28 -148.3(5) . . . . ?
Cl1 Ru1 N3 C28 103.9(3) . . . . ?
C2 Ru1 N3 C28 -169.4(5) . . . . ?
C1 Ru1 N3 C28 -31.2(3) . . . . ?
N3 Ru1 N4 C2 -0.5(2) . . . . ?
N1 Ru1 N4 C2 -78.6(2) . . . . ?
N2 Ru1 N4 C2 -37.2(4) . . . . ?
N5 Ru1 N4 C2 -176.6(2) . . . . ?
Cl1 Ru1 N4 C2 90.45(19) . . . . ?
C1 Ru1 N4 C2 -66.0(3) . . . . ?
N3 Ru1 N4 C34 -168.0(5) . . . . ?
N1 Ru1 N4 C34 113.9(4) . . . . ?
N2 Ru1 N4 C34 155.3(4) . . . . ?
N5 Ru1 N4 C34 15.9(4) . . . . ?
Cl1 Ru1 N4 C34 -77.0(4) . . . . ?
C2 Ru1 N4 C34 -167.5(5) . . . . ?
C1 Ru1 N4 C34 126.5(4) . . . . ?
N3 Ru1 N5 C3 -62.6(7) . . . . ?
N1 Ru1 N5 C3 -147.7(3) . . . . ?
N4 Ru1 N5 C3 -43.4(3) . . . . ?
N2 Ru1 N5 C3 149.3(3) . . . . ?
Cl1 Ru1 N5 C3 44.8(3) . . . . ?
C2 Ru1 N5 C3 -46.1(3) . . . . ?
C1 Ru1 N5 C3 -179.5(3) . . . . ?
N3 Ru1 N5 C4 118.4(6) . . . . ?
N1 Ru1 N5 C4 33.2(3) . . . . ?
N4 Ru1 N5 C4 137.5(3) . . . . ?
N2 Ru1 N5 C4 -29.7(3) . . . . ?
Cl1 Ru1 N5 C4 -134.2(3) . . . . ?
C2 Ru1 N5 C4 134.9(3) . . . . ?
C1 Ru1 N5 C4 1.4(3) . . . . ?
C16 N2 C1 N1 178.4(3) . . . . ?
Ru1 N2 C1 N1 -4.8(3) . . . . ?
C16 N2 C1 Ru1 -176.8(4) . . . . ?
C22 N1 C1 N2 168.4(3) . . . . ?
Ru1 N1 C1 N2 4.9(3) . . . . ?
C22 N1 C1 Ru1 163.5(4) . . . . ?
N3 Ru1 C1 N2 107.2(2) . . . . ?
N1 Ru1 C1 N2 -174.5(3) . . . . ?
N4 Ru1 C1 N2 161.7(2) . . . . ?
N5 Ru1 C1 N2 -82.3(2) . . . . ?
Cl1 Ru1 C1 N2 16.2(3) . . . . ?
C2 Ru1 C1 N2 129.8(2) . . . . ?
N3 Ru1 C1 N1 -78.3(2) . . . . ?
N4 Ru1 C1 N1 -23.8(3) . . . . ?
N2 Ru1 C1 N1 174.5(3) . . . . ?
N5 Ru1 C1 N1 92.2(2) . . . . ?
Cl1 Ru1 C1 N1 -169.37(17) . . . . ?
C2 Ru1 C1 N1 -55.7(2) . . . . ?
C28 N3 C2 N4 170.3(3) . . . . ?
Ru1 N3 C2 N4 -0.8(3) . . . . ?
C28 N3 C2 Ru1 171.0(4) . . . . ?
C34 N4 C2 N3 172.2(3) . . . . ?
Ru1 N4 C2 N3 0.7(3) . . . . ?
C34 N4 C2 Ru1 171.4(4) . . . . ?
N1 Ru1 C2 N3 -72.9(2) . . . . ?
N4 Ru1 C2 N3 -179.1(3) . . . . ?
N2 Ru1 C2 N3 -14.9(3) . . . . ?
N5 Ru1 C2 N3 -174.3(2) . . . . ?
Cl1 Ru1 C2 N3 92.7(2) . . . . ?
C1 Ru1 C2 N3 -47.1(2) . . . . ?
N3 Ru1 C2 N4 179.1(3) . . . . ?
N1 Ru1 C2 N4 106.2(2) . . . . ?
N2 Ru1 C2 N4 164.22(19) . . . . ?
N5 Ru1 C2 N4 4.9(3) . . . . ?
Cl1 Ru1 C2 N4 -88.20(19) . . . . ?
C1 Ru1 C2 N4 132.1(2) . . . . ?
C4 N5 C3 N6 176.3(3) . . . . ?
Ru1 N5 C3 N6 -2.8(5) . . . . ?
C10 N6 C3 N5 176.7(3) . . . . ?
C3 N5 C4 C5 -87.0(4) . . . . ?
Ru1 N5 C4 C5 92.2(4) . . . . ?
C3 N5 C4 C9 94.0(4) . . . . ?
Ru1 N5 C4 C9 -86.8(4) . . . . ?
C9 C4 C5 C6 0.5(6) . . . . ?
N5 C4 C5 C6 -178.5(4) . . . . ?
C4 C5 C6 C7 -1.5(8) . . . . ?
C5 C6 C7 C8 0.7(9) . . . . ?
C6 C7 C8 C9 1.0(9) . . . . ?
C5 C4 C9 C8 1.1(6) . . . . ?
N5 C4 C9 C8 -179.9(3) . . . . ?
C7 C8 C9 C4 -1.9(7) . . . . ?
C3 N6 C10 C15 178.5(3) . . . . ?
C3 N6 C10 C11 -0.9(5) . . . . ?
C15 C10 C11 C12 -0.2(5) . . . . ?
N6 C10 C11 C12 179.2(3) . . . . ?
C10 C11 C12 C13 -0.6(6) . . . . ?
C11 C12 C13 C14 1.2(6) . . . . ?
C12 C13 C14 C15 -1.0(6) . . . . ?
C11 C10 C15 C14 0.4(6) . . . . ?
N6 C10 C15 C14 -179.0(3) . . . . ?
C13 C14 C15 C10 0.2(6) . . . . ?
C1 N2 C16 C21 174.2(4) . . . . ?
Ru1 N2 C16 C21 -0.5(6) . . . . ?
C1 N2 C16 C17 -7.1(6) . . . . ?
Ru1 N2 C16 C17 178.1(3) . . . . ?
C21 C16 C17 C18 -2.4(7) . . . . ?
N2 C16 C17 C18 178.9(4) . . . . ?
C16 C17 C18 C19 1.1(8) . . . . ?
C17 C18 C19 C20 0.3(8) . . . . ?
C18 C19 C20 C21 -0.3(8) . . . . ?
C17 C16 C21 C20 2.4(6) . . . . ?
N2 C16 C21 C20 -178.9(4) . . . . ?
C19 C20 C21 C16 -1.1(8) . . . . ?
C1 N1 C22 C23 -20.6(6) . . . . ?
Ru1 N1 C22 C23 134.7(4) . . . . ?
C1 N1 C22 C27 162.1(4) . . . . ?
Ru1 N1 C22 C27 -42.6(5) . . . . ?
N1 C22 C23 C24 177.7(4) . . . . ?
C27 C22 C23 C24 -5.0(6) . . . . ?
C22 C23 C24 C25 2.6(7) . . . . ?
C23 C24 C25 C26 1.2(7) . . . . ?
C24 C25 C26 C27 -2.5(7) . . . . ?
C23 C22 C27 C26 3.7(6) . . . . ?
N1 C22 C27 C26 -178.9(4) . . . . ?
C25 C26 C27 C22 0.0(7) . . . . ?
C2 N3 C28 C29 155.1(4) . . . . ?
Ru1 N3 C28 C29 -38.2(5) . . . . ?
C2 N3 C28 C33 -25.4(6) . . . . ?
Ru1 N3 C28 C33 141.3(4) . . . . ?
N3 C28 C29 C30 -179.7(4) . . . . ?
C33 C28 C29 C30 0.7(6) . . . . ?
C28 C29 C30 C31 -0.5(7) . . . . ?
C29 C30 C31 C32 0.1(8) . . . . ?
C30 C31 C32 C33 0.1(9) . . . . ?
C29 C28 C33 C32 -0.5(7) . . . . ?
N3 C28 C33 C32 179.9(4) . . . . ?
C31 C32 C33 C28 0.1(8) . . . . ?
C2 N4 C34 C35 148.4(3) . . . . ?
Ru1 N4 C34 C35 -46.5(6) . . . . ?
C2 N4 C34 C39 -32.6(5) . . . . ?
Ru1 N4 C34 C39 132.5(4) . . . . ?
C39 C34 C35 C36 1.7(6) . . . . ?
N4 C34 C35 C36 -179.3(3) . . . . ?
C34 C35 C36 C37 -1.1(7) . . . . ?
C35 C36 C37 C38 0.4(8) . . . . ?
C36 C37 C38 C39 -0.3(8) . . . . ?
C35 C34 C39 C38 -1.6(6) . . . . ?
N4 C34 C39 C38 179.4(3) . . . . ?
C37 C38 C39 C34 0.9(7) . . . . ?
